data_1507364
loop_
_publ_author_name
'Shin, Dong-Yun'
'Jung, Jae-Kyung'
'Seo, Seung-Yong'
'Lee, Yong-Sil'
'Paek, Seung-Mann'
'Chung, Young Keun'
'Shin, Dong Mok'
'Suh, Young-Ger'

_publ_section_title
;
 Stereoselective formation of N-acyliminium ion via chiral N,O-acetal TMS
 ether and its application to the synthesis of beta-amino acids.
;
_journal_issue 20
_journal_name_full 'Organic letters'
_journal_page_first 3635
_journal_page_last 3638
_journal_paper_doi 10.1021/ol035289e
_journal_volume 5
_journal_year 2003
_chemical_formula_sum 'C21 H27 N O3 Si'
_chemical_formula_weight 369.53
_chemical_name_systematic
; 
 ? 
;
_space_group_IT_number 19
_symmetry_cell_setting orthorhombic
_symmetry_space_group_name_Hall 'P 2ac 2ab'
_symmetry_space_group_name_H-M 'P 21 21 21'
_atom_sites_solution_hydrogens geom
_atom_sites_solution_primary direct
_atom_sites_solution_secondary difmap
_audit_creation_method SHELXL-97
_cell_angle_alpha 90.00
_cell_angle_beta 90.00
_cell_angle_gamma 90.00
_cell_formula_units_Z 4
_cell_length_a 9.2287(3)
_cell_length_b 9.9625(3)
_cell_length_c 23.3118(6)
_cell_measurement_reflns_used 3867
_cell_measurement_temperature 293(2)
_cell_measurement_theta_max 25.350
_cell_measurement_theta_min 0.998
_cell_volume 2143.31(11)
_computing_cell_refinement 'HKL Scalepack (Otwinowski & Minor 1997)'
_computing_data_collection 'Collect (Nonius BV, 1997-2000)'
_computing_data_reduction 'HKL Denzo and Scalepack (Otwinowski & Minor 1997)'
_computing_molecular_graphics 'ORTEP 32'
_computing_structure_refinement 'SHELXL-97 (Sheldrick, 1997)'
_computing_structure_solution 'SHELXS-97 (Sheldrick, 1990)'
_diffrn_ambient_temperature 293(2)
_diffrn_detector_area_resol_mean 9
_diffrn_measured_fraction_theta_full 0.993
_diffrn_measured_fraction_theta_max 0.993
_diffrn_measurement_device_type KappaCCD
_diffrn_measurement_method CCD
_diffrn_radiation_monochromator graphite
_diffrn_radiation_source 'fine-focus sealed tube'
_diffrn_radiation_type MoK\a
_diffrn_radiation_wavelength 0.71073
_diffrn_reflns_av_R_equivalents 0.0269
_diffrn_reflns_av_sigmaI/netI 0.0399
_diffrn_reflns_limit_h_max 11
_diffrn_reflns_limit_h_min -11
_diffrn_reflns_limit_k_max 9
_diffrn_reflns_limit_k_min -11
_diffrn_reflns_limit_l_max 27
_diffrn_reflns_limit_l_min -27
_diffrn_reflns_number 6910
_diffrn_reflns_theta_full 25.34
_diffrn_reflns_theta_max 25.34
_diffrn_reflns_theta_min 2.37
_exptl_absorpt_coefficient_mu 0.128
_exptl_crystal_colour white
_exptl_crystal_density_diffrn 1.145
_exptl_crystal_density_method 'not measured'
_exptl_crystal_description block
_exptl_crystal_F_000 792
_exptl_crystal_size_max 0.5
_exptl_crystal_size_mid 0.5
_exptl_crystal_size_min 0.4
_refine_diff_density_max 0.149
_refine_diff_density_min -0.167
_refine_diff_density_rms 0.041
_refine_ls_abs_structure_details 'Flack H D (1983), Acta Cryst. A39, 876-881'
_refine_ls_abs_structure_Flack 0.00(19)
_refine_ls_extinction_coef 0.043(4)
_refine_ls_extinction_expression Fc^*^=kFc[1+0.001xFc^2^\l^3^/sin(2\q)]^-1/4^
_refine_ls_extinction_method SHELXL
_refine_ls_goodness_of_fit_ref 1.102
_refine_ls_hydrogen_treatment mixed
_refine_ls_matrix_type full
_refine_ls_number_parameters 240
_refine_ls_number_reflns 3874
_refine_ls_number_restraints 0
_refine_ls_restrained_S_all 1.102
_refine_ls_R_factor_all 0.0855
_refine_ls_R_factor_gt 0.0522
_refine_ls_shift/su_max 0.001
_refine_ls_shift/su_mean 0.000
_refine_ls_structure_factor_coef Fsqd
_refine_ls_weighting_details 'calc w=1/[\s^2^(Fo^2^)+(0.0525P)^2^+0.3692P] where P=(Fo^2^+2Fc^2^)/3'
_refine_ls_weighting_scheme calc
_refine_ls_wR_factor_gt 0.1128
_refine_ls_wR_factor_ref 0.1294
_reflns_number_gt 2745
_reflns_number_total 3874
_reflns_threshold_expression >2sigma(I)
_cod_data_source_file ol035289esi20030712_120133.cif
_cod_data_source_block or
_cod_depositor_comments
;
The following automatic conversions were performed:

'_symmetry_cell_setting' value 'ORTHORHOMBIC' changed to
'orthorhombic' according to
/home/saulius/struct/CIF-dictionaries/cif_core.dic dictionary named
'cif_core.dic' version 2.4.1 from 2010-06-29.

Automatic conversion script
Id: cif_fix_values 1715 2011-07-08 13:25:40Z adriana 
;
_cod_original_sg_symbol_H-M P212121
_cod_database_code 1507364

loop_
_symmetry_equiv_pos_as_xyz
'x, y, z'
'-x+1/2, -y, z+1/2'
'x+1/2, -y+1/2, -z'
'-x, y+1/2, -z+1/2'

loop_
_atom_site_label
_atom_site_type_symbol
_atom_site_fract_x
_atom_site_fract_y
_atom_site_fract_z
_atom_site_U_iso_or_equiv
_atom_site_adp_type
_atom_site_occupancy
_atom_site_symmetry_multiplicity
_atom_site_calc_flag
_atom_site_refinement_flags
Si1 Si 0.91030(10) 0.64892(10) 0.83086(4) 0.0829(3) Uani 1 1 d .
O1 O 0.8102(3) 0.8274(2) 0.98972(10) 0.0924(7) Uani 1 1 d .
O2 O 0.9370(2) 0.68633(18) 1.04516(9) 0.0820(6) Uani 1 1 d .
O3 O 0.8263(2) 0.55414(19) 0.87785(8) 0.0728(6) Uani 1 1 d .
N1 N 0.8027(3) 0.5983(2) 0.97606(9) 0.0635(6) Uani 1 1 d .
C1 C 0.8449(3) 0.7142(3) 1.00131(14) 0.0718(8) Uani 1 1 d .
C2 C 0.9875(3) 0.5491(3) 1.03909(13) 0.0680(8) Uani 1 1 d .
H2 H 1.0776 0.5501 1.0168 0.102 Uiso 1 1 calc R
C3 C 0.8686(3) 0.4805(3) 1.00258(11) 0.0638(7) Uani 1 1 d .
H3 H 0.9147 0.4257 0.9728 0.096 Uiso 1 1 calc R
C4 C 1.0195(3) 0.4906(3) 1.09715(13) 0.0706(8) Uani 1 1 d .
C5 C 1.1246(4) 0.3930(3) 1.10184(15) 0.0825(9) Uani 1 1 d .
H5 H 1.1759 0.3669 1.0694 0.099 Uiso 1 1 calc R
C6 C 1.1550(4) 0.3332(4) 1.15414(18) 0.1021(11) Uani 1 1 d .
H6 H 1.2251 0.2664 1.1567 0.122 Uiso 1 1 calc R
C7 C 1.0806(6) 0.3733(5) 1.20226(18) 0.1176(14) Uani 1 1 d .
H7 H 1.1017 0.3350 1.2377 0.141 Uiso 1 1 calc R
C8 C 0.9753(6) 0.4701(6) 1.19805(17) 0.1261(17) Uani 1 1 d .
H8 H 0.9233 0.4950 1.2305 0.151 Uiso 1 1 calc R
C9 C 0.9455(4) 0.5312(4) 1.14584(16) 0.1017(12) Uani 1 1 d .
H9 H 0.8763 0.5988 1.1436 0.122 Uiso 1 1 calc R
C10 C 0.7640(4) 0.3945(3) 1.03608(12) 0.0717(8) Uani 1 1 d .
C11 C 0.7890(4) 0.2583(3) 1.04026(16) 0.0957(11) Uani 1 1 d .
H11 H 0.8672 0.2200 1.0212 0.115 Uiso 1 1 calc R
C12 C 0.6974(7) 0.1784(5) 1.0729(3) 0.141(2) Uani 1 1 d .
H12 H 0.7159 0.0869 1.0759 0.169 Uiso 1 1 calc R
C13 C 0.5808(8) 0.2318(7) 1.1005(2) 0.148(3) Uani 1 1 d .
H13 H 0.5195 0.1771 1.1219 0.178 Uiso 1 1 calc R
C14 C 0.5548(5) 0.3670(6) 1.09663(16) 0.1201(15) Uani 1 1 d .
H14 H 0.4764 0.4045 1.1159 0.144 Uiso 1 1 calc R
C15 C 0.6451(4) 0.4480(4) 1.06396(13) 0.0892(10) Uani 1 1 d .
H15 H 0.6254 0.5393 1.0608 0.107 Uiso 1 1 calc R
C16 C 0.7279(3) 0.5974(3) 0.92103(11) 0.0629(7) Uani 1 1 d .
H16 H 0.6966 0.6891 0.9121 0.094 Uiso 1 1 calc R
C17 C 0.5972(4) 0.5067(3) 0.92040(12) 0.0746(8) Uani 1 1 d .
H17A H 0.5333 0.5308 0.9518 0.112 Uiso 1 1 calc R
H17B H 0.6281 0.4146 0.9261 0.112 Uiso 1 1 calc R
C18 C 0.5150(4) 0.5174(4) 0.86397(14) 0.0995(11) Uani 1 1 d .
H18A H 0.5781 0.4939 0.8328 0.149 Uiso 1 1 calc R
H18B H 0.4811 0.6077 0.8589 0.149 Uiso 1 1 calc R
H18C H 0.4337 0.4572 0.8646 0.149 Uiso 1 1 calc R
C19 C 0.9469(7) 0.5368(6) 0.77039(17) 0.163(2) Uani 1 1 d .
H19A H 0.8613 0.4858 0.7617 0.244 Uiso 1 1 calc R
H19B H 1.0243 0.4768 0.7802 0.244 Uiso 1 1 calc R
H19C H 0.9741 0.5889 0.7375 0.244 Uiso 1 1 calc R
C20 C 0.7940(6) 0.7847(5) 0.8066(3) 0.174(3) Uani 1 1 d .
H20A H 0.7983 0.8575 0.8335 0.261 Uiso 1 1 calc R
H20B H 0.6960 0.7530 0.8037 0.261 Uiso 1 1 calc R
H20C H 0.8262 0.8154 0.7697 0.261 Uiso 1 1 calc R
C21 C 1.0806(6) 0.7060(6) 0.8607(3) 0.184(3) Uani 1 1 d .
H21A H 1.0631 0.7502 0.8966 0.277 Uiso 1 1 calc R
H21B H 1.1256 0.7677 0.8345 0.277 Uiso 1 1 calc R
H21C H 1.1433 0.6305 0.8667 0.277 Uiso 1 1 calc R

loop_
_atom_site_aniso_label
_atom_site_aniso_U_11
_atom_site_aniso_U_22
_atom_site_aniso_U_33
_atom_site_aniso_U_23
_atom_site_aniso_U_13
_atom_site_aniso_U_12
Si1 0.0784(6) 0.0849(6) 0.0854(6) 0.0141(5) 0.0192(5) 0.0079(5)
O1 0.0955(16) 0.0563(14) 0.1255(19) -0.0064(12) -0.0206(14) 0.0009(12)
O2 0.0811(14) 0.0647(13) 0.1001(14) -0.0124(11) -0.0197(13) -0.0030(11)
O3 0.0808(13) 0.0694(12) 0.0681(12) 0.0035(9) 0.0173(10) 0.0097(10)
N1 0.0694(14) 0.0534(13) 0.0679(14) -0.0010(11) -0.0003(12) -0.0026(12)
C1 0.0652(18) 0.063(2) 0.087(2) -0.0074(17) -0.0007(17) -0.0042(16)
C2 0.0600(17) 0.0627(17) 0.081(2) -0.0035(15) 0.0014(15) -0.0008(14)
C3 0.0701(17) 0.0597(16) 0.0614(16) -0.0025(13) 0.0023(14) 0.0027(14)
C4 0.0612(17) 0.0775(19) 0.0732(19) -0.0087(16) -0.0033(15) -0.0169(16)
C5 0.077(2) 0.088(2) 0.083(2) -0.0014(19) -0.0081(17) -0.0017(19)
C6 0.105(3) 0.101(3) 0.100(3) 0.014(2) -0.023(2) -0.002(2)
C7 0.116(3) 0.148(4) 0.089(3) 0.030(3) -0.017(3) -0.028(3)
C8 0.111(3) 0.194(5) 0.073(3) 0.005(3) 0.005(2) -0.020(4)
C9 0.088(2) 0.136(3) 0.081(2) -0.008(2) 0.007(2) 0.002(2)
C10 0.083(2) 0.0672(18) 0.0652(17) 0.0008(14) -0.0178(16) -0.0204(16)
C11 0.101(3) 0.072(2) 0.114(3) 0.016(2) -0.044(2) -0.021(2)
C12 0.151(4) 0.104(4) 0.168(5) 0.065(4) -0.087(4) -0.064(4)
C13 0.150(5) 0.178(6) 0.117(4) 0.064(4) -0.051(4) -0.106(5)
C14 0.112(3) 0.166(4) 0.083(2) 0.000(3) 0.008(2) -0.064(3)
C15 0.097(3) 0.096(2) 0.075(2) -0.0079(18) 0.0125(19) -0.031(2)
C16 0.0684(18) 0.0591(16) 0.0611(16) -0.0003(13) 0.0086(13) 0.0018(14)
C17 0.0761(19) 0.0807(19) 0.0670(18) 0.0011(15) 0.0035(15) -0.0120(17)
C18 0.098(3) 0.116(3) 0.084(2) 0.008(2) -0.0149(19) -0.016(2)
C19 0.199(6) 0.194(5) 0.096(3) -0.006(3) 0.054(3) 0.024(5)
C20 0.148(4) 0.138(4) 0.237(6) 0.108(4) 0.076(4) 0.052(4)
C21 0.133(4) 0.211(6) 0.208(5) 0.024(5) -0.003(4) -0.085(5)

loop_
_atom_type_symbol
_atom_type_description
_atom_type_scat_dispersion_real
_atom_type_scat_dispersion_imag
_atom_type_scat_source
C C 0.0033 0.0016 'International Tables Vol C Tables 4.2.6.8 and 6.1.1.4'
H H 0.0000 0.0000 'International Tables Vol C Tables 4.2.6.8 and 6.1.1.4'
O O 0.0106 0.0060 'International Tables Vol C Tables 4.2.6.8 and 6.1.1.4'
N N 0.0061 0.0033 'International Tables Vol C Tables 4.2.6.8 and 6.1.1.4'
Si Si 0.0817 0.0704 'International Tables Vol C Tables 4.2.6.8 and 6.1.1.4'

loop_
_geom_angle_atom_site_label_1
_geom_angle_atom_site_label_2
_geom_angle_atom_site_label_3
_geom_angle
O3 Si1 C21 109.6(2)
O3 Si1 C20 110.93(17)
C21 Si1 C20 113.5(3)
O3 Si1 C19 104.5(2)
C21 Si1 C19 109.1(3)
C20 Si1 C19 108.9(3)
C1 O2 C2 108.7(2)
C16 O3 Si1 126.84(17)
C1 N1 C16 121.6(2)
C1 N1 C3 112.5(2)
C16 N1 C3 124.5(2)
O1 C1 N1 128.7(3)
O1 C1 O2 121.9(3)
N1 C1 O2 109.4(3)
O2 C2 C4 109.9(2)
O2 C2 C3 104.0(2)
C4 C2 C3 117.6(2)
N1 C3 C10 114.1(2)
N1 C3 C2 100.0(2)
C10 C3 C2 114.8(2)
C5 C4 C9 119.2(3)
C5 C4 C2 118.9(3)
C9 C4 C2 121.9(3)
C4 C5 C6 121.1(4)
C7 C6 C5 119.5(4)
C8 C7 C6 120.0(4)
C7 C8 C9 120.7(4)
C4 C9 C8 119.5(4)
C11 C10 C15 118.6(3)
C11 C10 C3 119.2(3)
C15 C10 C3 122.2(3)
C10 C11 C12 120.1(4)
C13 C12 C11 121.0(5)
C12 C13 C14 119.4(5)
C13 C14 C15 120.2(5)
C10 C15 C14 120.7(4)
O3 C16 N1 108.8(2)
O3 C16 C17 108.8(2)
N1 C16 C17 113.0(2)
C16 C17 C18 111.4(2)

loop_
_geom_bond_atom_site_label_1
_geom_bond_atom_site_label_2
_geom_bond_distance
Si1 O3 1.641(2)
Si1 C21 1.810(5)
Si1 C20 1.817(4)
Si1 C19 1.830(5)
O1 C1 1.203(4)
O2 C1 1.358(4)
O2 C2 1.452(3)
O3 C16 1.422(3)
N1 C1 1.354(4)
N1 C16 1.457(3)
N1 C3 1.459(4)
C2 C4 1.503(4)
C2 C3 1.548(4)
C3 C10 1.509(4)
C4 C5 1.378(4)
C4 C9 1.385(4)
C5 C6 1.386(5)
C6 C7 1.374(6)
C7 C8 1.372(6)
C8 C9 1.388(6)
C10 C11 1.380(5)
C10 C15 1.382(5)
C11 C12 1.388(6)
C12 C13 1.362(8)
C13 C14 1.371(8)
C14 C15 1.388(5)
C16 C17 1.507(4)
C17 C18 1.523(4)

loop_
_cod_related_entry_id
_cod_related_entry_database
_cod_related_entry_code
1 ChemSpider 21200309
